data_4080180
loop_
_publ_author_name
'Rong, Weifeng'
'Liu, Dongtao'
'Zuo, Huiping'
'Pan, Yupeng'
'Jian, Zhongbao'
'Li, Shihui'
'Cui, Dongmei'

_publ_section_title
;
 Rare-Earth-Metal Complexes Bearing Phosphazene Ancillary Ligands:
 Structures and Catalysis toward Highly Trans-1,4-Selective
 (Co)Polymerizations of Conjugated Dienes
;
_journal_issue 5
_journal_name_full Organometallics
_journal_page_first 1166
_journal_paper_doi 10.1021/om300967h
_journal_volume 32
_journal_year 2013
_chemical_formula_sum 'C48 H60 N3 O0 P2 Sc Si2'
_chemical_formula_weight 842.07
_chemical_name_systematic
; 
 ? 
;
_space_group_IT_number 14
_symmetry_cell_setting monoclinic
_symmetry_space_group_name_Hall '-P 2yn'
_symmetry_space_group_name_H-M 'P 1 21/n 1'
_atom_sites_solution_hydrogens geom
_atom_sites_solution_primary direct
_atom_sites_solution_secondary difmap
_audit_creation_method SHELXL-97
_cell_angle_alpha 90.00
_cell_angle_beta 97.8110(10)
_cell_angle_gamma 90.00
_cell_formula_units_Z 4
_cell_length_a 12.4059(9)
_cell_length_b 21.1873(15)
_cell_length_c 17.9735(13)
_cell_measurement_reflns_used 2972
_cell_measurement_temperature 273(2)
_cell_measurement_theta_max 23.29
_cell_measurement_theta_min 2.24
_cell_volume 4680.5(6)
_computing_cell_refinement 'Bruker SMART'
_computing_data_collection 'Bruker SMART'
_computing_data_reduction 'Bruker SAINT'
_computing_molecular_graphics 'Bruker SHELXTL'
_computing_publication_material 'Bruker SHELXTL'
_computing_structure_refinement 'SHELXL-97 (Sheldrick, 1997)'
_computing_structure_solution 'SHELXS-97 (Sheldrick, 1990)'
_diffrn_ambient_temperature 273(2)
_diffrn_measured_fraction_theta_full 0.996
_diffrn_measured_fraction_theta_max 0.996
_diffrn_measurement_device_type 'CCD area detector'
_diffrn_measurement_method 'phi and omega scans'
_diffrn_radiation_monochromator graphite
_diffrn_radiation_source 'fine-focus sealed tube'
_diffrn_radiation_type MoK\a
_diffrn_radiation_wavelength 0.71073
_diffrn_reflns_av_R_equivalents 0.0780
_diffrn_reflns_av_sigmaI/netI 0.0913
_diffrn_reflns_limit_h_max 15
_diffrn_reflns_limit_h_min -15
_diffrn_reflns_limit_k_max 26
_diffrn_reflns_limit_k_min -25
_diffrn_reflns_limit_l_max 22
_diffrn_reflns_limit_l_min -20
_diffrn_reflns_number 29693
_diffrn_reflns_theta_full 26.01
_diffrn_reflns_theta_max 26.01
_diffrn_reflns_theta_min 1.49
_exptl_absorpt_coefficient_mu 0.312
_exptl_absorpt_correction_T_max 0.9547
_exptl_absorpt_correction_T_min 0.9403
_exptl_absorpt_correction_type multi-scan
_exptl_crystal_density_diffrn 1.195
_exptl_crystal_density_method 'not measured'
_exptl_crystal_F_000 1792
_exptl_crystal_size_max 0.20
_exptl_crystal_size_mid 0.18
_exptl_crystal_size_min 0.15
_refine_diff_density_max 0.392
_refine_diff_density_min -0.269
_refine_diff_density_rms 0.066
_refine_ls_extinction_method none
_refine_ls_goodness_of_fit_ref 0.998
_refine_ls_hydrogen_treatment constr
_refine_ls_matrix_type full
_refine_ls_number_parameters 515
_refine_ls_number_reflns 9183
_refine_ls_number_restraints 0
_refine_ls_restrained_S_all 0.998
_refine_ls_R_factor_all 0.1098
_refine_ls_R_factor_gt 0.0574
_refine_ls_shift/su_max 0.000
_refine_ls_shift/su_mean 0.000
_refine_ls_structure_factor_coef Fsqd
_refine_ls_weighting_details 'calc w=1/[\s^2^(Fo^2^)+(0.0552P)^2^+0.0000P] where P=(Fo^2^+2Fc^2^)/3'
_refine_ls_weighting_scheme calc
_refine_ls_wR_factor_gt 0.1097
_refine_ls_wR_factor_ref 0.1288
_reflns_number_gt 5686
_reflns_number_total 9183
_reflns_threshold_expression >2sigma(I)
_cod_data_source_file om300967h_si_002.cif
_cod_data_source_block 2a
_cod_original_sg_symbol_H-M P2(1)/n
_cod_database_code 4080180

loop_
_symmetry_equiv_pos_as_xyz
'x, y, z'
'-x+1/2, y+1/2, -z+1/2'
'-x, -y, -z'
'x-1/2, -y-1/2, z-1/2'

loop_
_atom_site_label
_atom_site_type_symbol
_atom_site_fract_x
_atom_site_fract_y
_atom_site_fract_z
_atom_site_U_iso_or_equiv
_atom_site_adp_type
_atom_site_occupancy
_atom_site_symmetry_multiplicity
_atom_site_calc_flag
_atom_site_refinement_flags
Sc1 Sc 0.99537(4) 0.20475(3) 0.17374(3) 0.02282(16) Uani 1 1 d .
P1 P 0.84151(6) 0.29857(4) 0.21954(5) 0.0237(2) Uani 1 1 d .
P2 P 0.81932(6) 0.15932(4) 0.25639(5) 0.0243(2) Uani 1 1 d .
N1 N 0.95512(19) 0.30397(11) 0.18648(14) 0.0238(6) Uani 1 1 d .
N2 N 0.81447(19) 0.22471(11) 0.21208(14) 0.0257(6) Uani 1 1 d .
N3 N 0.94074(19) 0.13513(11) 0.25021(14) 0.0239(6) Uani 1 1 d .
Si1 Si 1.29051(7) 0.16338(4) 0.20521(5) 0.0306(2) Uani 1 1 d .
Si2 Si 0.88711(8) 0.15409(5) -0.02967(6) 0.0354(3) Uani 1 1 d .
C1 C 1.0013(2) 0.36049(14) 0.15944(18) 0.0246(7) Uani 1 1 d .
C2 C 0.9758(3) 0.37685(15) 0.08383(19) 0.0303(8) Uani 1 1 d .
C3 C 1.0227(3) 0.43100(16) 0.0579(2) 0.0437(10) Uani 1 1 d .
H3 H 1.0067 0.4422 0.0076 0.052 Uiso 1 1 calc R
C4 C 1.0922(3) 0.46831(17) 0.1055(2) 0.0500(11) Uani 1 1 d .
H4 H 1.1216 0.5048 0.0876 0.060 Uiso 1 1 calc R
C5 C 1.1178(3) 0.45117(16) 0.1794(2) 0.0410(9) Uani 1 1 d .
H5 H 1.1651 0.4763 0.2113 0.049 Uiso 1 1 calc R
C6 C 1.0748(2) 0.39743(14) 0.20775(19) 0.0291(8) Uani 1 1 d .
C7 C 0.9012(3) 0.33836(16) 0.02822(19) 0.0403(9) Uani 1 1 d .
H7A H 0.9001 0.2955 0.0454 0.060 Uiso 1 1 calc R
H7B H 0.9268 0.3395 -0.0198 0.060 Uiso 1 1 calc R
H7C H 0.8290 0.3556 0.0237 0.060 Uiso 1 1 calc R
C8 C 1.1104(3) 0.38031(16) 0.2881(2) 0.0411(9) Uani 1 1 d .
H8A H 1.1768 0.4020 0.3059 0.062 Uiso 1 1 calc R
H8B H 1.1221 0.3356 0.2920 0.062 Uiso 1 1 calc R
H8C H 1.0551 0.3923 0.3178 0.062 Uiso 1 1 calc R
C9 C 0.7339(2) 0.34241(14) 0.16555(17) 0.0243(7) Uani 1 1 d .
C10 C 0.7470(3) 0.40688(15) 0.15316(19) 0.0349(9) Uani 1 1 d .
H10 H 0.8084 0.4278 0.1765 0.042 Uiso 1 1 calc R
C11 C 0.6694(3) 0.43950(17) 0.1065(2) 0.0417(9) Uani 1 1 d .
H11 H 0.6781 0.4825 0.0987 0.050 Uiso 1 1 calc R
C12 C 0.5796(3) 0.40894(18) 0.0716(2) 0.0445(10) Uani 1 1 d .
H12 H 0.5283 0.4309 0.0390 0.053 Uiso 1 1 calc R
C13 C 0.5647(3) 0.34612(17) 0.0845(2) 0.0408(9) Uani 1 1 d .
H13 H 0.5021 0.3260 0.0618 0.049 Uiso 1 1 calc R
C14 C 0.6416(2) 0.31218(16) 0.13103(19) 0.0322(8) Uani 1 1 d .
H14 H 0.6314 0.2694 0.1391 0.039 Uiso 1 1 calc R
C15 C 0.8479(2) 0.32586(14) 0.31546(18) 0.0265(7) Uani 1 1 d .
C16 C 0.7749(3) 0.36897(16) 0.3386(2) 0.0376(9) Uani 1 1 d .
H16 H 0.7209 0.3864 0.3037 0.045 Uiso 1 1 calc R
C17 C 0.7823(3) 0.38599(18) 0.4133(2) 0.0495(10) Uani 1 1 d .
H17 H 0.7337 0.4152 0.4283 0.059 Uiso 1 1 calc R
C18 C 0.8606(3) 0.36029(19) 0.4654(2) 0.0488(10) Uani 1 1 d .
H18 H 0.8651 0.3720 0.5156 0.059 Uiso 1 1 calc R
C19 C 0.9333(3) 0.31672(17) 0.4432(2) 0.0407(9) Uani 1 1 d .
H19 H 0.9864 0.2990 0.4786 0.049 Uiso 1 1 calc R
C20 C 0.9270(3) 0.29975(16) 0.36952(19) 0.0342(8) Uani 1 1 d .
H20 H 0.9759 0.2704 0.3551 0.041 Uiso 1 1 calc R
C21 C 0.7825(2) 0.16418(14) 0.34966(18) 0.0272(7) Uani 1 1 d .
C22 C 0.7034(3) 0.20691(16) 0.3652(2) 0.0418(9) Uani 1 1 d .
H22 H 0.6718 0.2340 0.3277 0.050 Uiso 1 1 calc R
C23 C 0.6715(3) 0.20952(19) 0.4356(2) 0.0544(11) Uani 1 1 d .
H23 H 0.6192 0.2386 0.4455 0.065 Uiso 1 1 calc R
C24 C 0.7166(3) 0.1693(2) 0.4915(2) 0.0514(11) Uani 1 1 d .
H24 H 0.6962 0.1719 0.5394 0.062 Uiso 1 1 calc R
C25 C 0.7922(3) 0.12520(18) 0.4761(2) 0.0455(10) Uani 1 1 d .
H25 H 0.8205 0.0968 0.5131 0.055 Uiso 1 1 calc R
C26 C 0.8260(3) 0.12298(16) 0.40607(19) 0.0344(8) Uani 1 1 d .
H26 H 0.8784 0.0937 0.3966 0.041 Uiso 1 1 calc R
C27 C 0.7125(2) 0.11051(14) 0.20743(19) 0.0282(8) Uani 1 1 d .
C28 C 0.6540(3) 0.06764(15) 0.2441(2) 0.0377(9) Uani 1 1 d .
H28 H 0.6667 0.0645 0.2962 0.045 Uiso 1 1 calc R
C29 C 0.5769(3) 0.02946(17) 0.2037(2) 0.0497(11) Uani 1 1 d .
H29 H 0.5372 0.0013 0.2290 0.060 Uiso 1 1 calc R
C30 C 0.5582(3) 0.03250(17) 0.1271(3) 0.0486(11) Uani 1 1 d .
H30 H 0.5071 0.0060 0.1004 0.058 Uiso 1 1 calc R
C31 C 0.6153(3) 0.07511(17) 0.0894(2) 0.0441(10) Uani 1 1 d .
H31 H 0.6024 0.0778 0.0373 0.053 Uiso 1 1 calc R
C32 C 0.6918(3) 0.11367(16) 0.1298(2) 0.0369(9) Uani 1 1 d .
H32 H 0.7301 0.1424 0.1043 0.044 Uiso 1 1 calc R
C33 C 0.9969(2) 0.07965(14) 0.28069(18) 0.0253(7) Uani 1 1 d .
C34 C 1.0717(2) 0.08532(15) 0.34667(19) 0.0296(8) Uani 1 1 d .
C35 C 1.1280(3) 0.03210(17) 0.3749(2) 0.0389(9) Uani 1 1 d .
H35 H 1.1761 0.0351 0.4192 0.047 Uiso 1 1 calc R
C36 C 1.1142(3) -0.02512(17) 0.3386(2) 0.0433(10) Uani 1 1 d .
H36 H 1.1520 -0.0605 0.3588 0.052 Uiso 1 1 calc R
C37 C 1.0448(3) -0.02995(16) 0.2728(2) 0.0393(9) Uani 1 1 d .
H37 H 1.0369 -0.0686 0.2480 0.047 Uiso 1 1 calc R
C38 C 0.9859(3) 0.02186(15) 0.24236(19) 0.0311(8) Uani 1 1 d .
C39 C 1.0945(3) 0.14786(16) 0.38432(19) 0.0366(9) Uani 1 1 d .
H39A H 1.0297 0.1632 0.4019 0.055 Uiso 1 1 calc R
H39B H 1.1176 0.1774 0.3491 0.055 Uiso 1 1 calc R
H39C H 1.1510 0.1431 0.4261 0.055 Uiso 1 1 calc R
C40 C 0.9149(3) 0.01516(16) 0.1677(2) 0.0420(9) Uani 1 1 d .
H40A H 0.9399 -0.0198 0.1406 0.063 Uiso 1 1 calc R
H40B H 0.9185 0.0532 0.1391 0.063 Uiso 1 1 calc R
H40C H 0.8410 0.0078 0.1758 0.063 Uiso 1 1 calc R
C41 C 1.1729(2) 0.21734(15) 0.20487(19) 0.0328(8) Uani 1 1 d .
H41A H 1.1903 0.2527 0.1743 0.039 Uiso 1 1 calc R
H41B H 1.1800 0.2333 0.2559 0.039 Uiso 1 1 calc R
C42 C 1.3500(3) 0.13980(18) 0.3026(2) 0.0486(10) Uani 1 1 d .
H42A H 1.3612 0.1767 0.3336 0.073 Uiso 1 1 calc R
H42B H 1.4183 0.1189 0.3011 0.073 Uiso 1 1 calc R
H42C H 1.3009 0.1117 0.3230 0.073 Uiso 1 1 calc R
C43 C 1.2522(3) 0.08888(17) 0.1524(2) 0.0479(10) Uani 1 1 d .
H43A H 1.1983 0.0667 0.1759 0.072 Uiso 1 1 calc R
H43B H 1.3155 0.0627 0.1527 0.072 Uiso 1 1 calc R
H43C H 1.2232 0.0989 0.1015 0.072 Uiso 1 1 calc R
C44 C 1.4035(3) 0.20273(17) 0.1628(2) 0.0481(10) Uani 1 1 d .
H44A H 1.3761 0.2182 0.1137 0.072 Uiso 1 1 calc R
H44B H 1.4606 0.1728 0.1591 0.072 Uiso 1 1 calc R
H44C H 1.4316 0.2373 0.1941 0.072 Uiso 1 1 calc R
C45 C 0.9847(3) 0.17347(16) 0.05539(18) 0.0350(8) Uani 1 1 d .
H45A H 1.0306 0.2045 0.0353 0.042 Uiso 1 1 calc R
H45B H 1.0287 0.1354 0.0608 0.042 Uiso 1 1 calc R
C46 C 0.8519(3) 0.06795(17) -0.0310(2) 0.0540(11) Uani 1 1 d .
H46A H 0.9175 0.0434 -0.0268 0.081 Uiso 1 1 calc R
H46B H 0.8071 0.0579 -0.0773 0.081 Uiso 1 1 calc R
H46C H 0.8132 0.0585 0.0104 0.081 Uiso 1 1 calc R
C47 C 0.9435(3) 0.17006(19) -0.1197(2) 0.0544(11) Uani 1 1 d .
H47A H 0.9546 0.2146 -0.1247 0.082 Uiso 1 1 calc R
H47B H 0.8931 0.1553 -0.1613 0.082 Uiso 1 1 calc R
H47C H 1.0116 0.1484 -0.1190 0.082 Uiso 1 1 calc R
C48 C 0.7569(3) 0.20064(17) -0.0381(2) 0.0436(9) Uani 1 1 d .
H48A H 0.7419 0.2123 0.0111 0.065 Uiso 1 1 calc R
H48B H 0.6983 0.1754 -0.0624 0.065 Uiso 1 1 calc R
H48C H 0.7642 0.2380 -0.0672 0.065 Uiso 1 1 calc R

loop_
_atom_site_aniso_label
_atom_site_aniso_U_11
_atom_site_aniso_U_22
_atom_site_aniso_U_33
_atom_site_aniso_U_23
_atom_site_aniso_U_13
_atom_site_aniso_U_12
Sc1 0.0228(3) 0.0226(3) 0.0238(4) 0.0008(3) 0.0054(3) 0.0001(3)
P1 0.0241(4) 0.0217(4) 0.0252(5) 0.0011(4) 0.0032(4) 0.0021(3)
P2 0.0234(4) 0.0228(4) 0.0271(5) 0.0033(4) 0.0057(4) -0.0002(3)
N1 0.0224(13) 0.0226(14) 0.0264(16) 0.0019(11) 0.0028(11) 0.0007(11)
N2 0.0277(15) 0.0232(14) 0.0269(16) 0.0020(12) 0.0063(12) 0.0017(11)
N3 0.0238(14) 0.0224(14) 0.0256(16) 0.0032(11) 0.0045(12) 0.0008(11)
Si1 0.0248(5) 0.0334(5) 0.0340(6) -0.0006(4) 0.0056(4) 0.0010(4)
Si2 0.0396(6) 0.0374(6) 0.0285(6) -0.0052(5) 0.0013(5) 0.0026(4)
C1 0.0229(16) 0.0223(17) 0.029(2) 0.0008(14) 0.0052(14) 0.0012(13)
C2 0.0302(18) 0.0275(19) 0.034(2) 0.0025(15) 0.0049(16) -0.0001(14)
C3 0.053(2) 0.037(2) 0.040(2) 0.0124(18) 0.0028(19) -0.0033(18)
C4 0.052(2) 0.035(2) 0.062(3) 0.012(2) 0.009(2) -0.0161(19)
C5 0.037(2) 0.033(2) 0.052(3) -0.0056(18) 0.0018(19) -0.0105(16)
C6 0.0237(17) 0.0258(18) 0.038(2) -0.0029(15) 0.0048(15) 0.0022(14)
C7 0.050(2) 0.038(2) 0.031(2) 0.0063(17) -0.0026(17) -0.0059(17)
C8 0.038(2) 0.039(2) 0.043(2) -0.0062(18) -0.0064(18) -0.0045(16)
C9 0.0263(17) 0.0259(17) 0.0221(18) 0.0017(14) 0.0076(14) 0.0057(14)
C10 0.0338(19) 0.0276(19) 0.042(2) -0.0027(16) 0.0004(17) 0.0028(15)
C11 0.050(2) 0.029(2) 0.047(2) 0.0066(18) 0.008(2) 0.0100(18)
C12 0.041(2) 0.052(3) 0.039(2) 0.0094(19) -0.0004(19) 0.0154(19)
C13 0.033(2) 0.049(2) 0.039(2) 0.0020(19) -0.0021(17) 0.0012(18)
C14 0.0281(18) 0.035(2) 0.034(2) 0.0003(16) 0.0035(16) 0.0007(15)
C15 0.0256(17) 0.0258(18) 0.029(2) -0.0029(15) 0.0074(15) -0.0014(14)
C16 0.040(2) 0.038(2) 0.035(2) -0.0011(17) 0.0043(17) 0.0121(16)
C17 0.058(3) 0.055(3) 0.037(3) -0.010(2) 0.012(2) 0.018(2)
C18 0.058(3) 0.062(3) 0.027(2) -0.0060(19) 0.008(2) 0.005(2)
C19 0.041(2) 0.051(2) 0.028(2) 0.0037(18) -0.0004(17) 0.0025(18)
C20 0.0345(19) 0.039(2) 0.031(2) 0.0004(17) 0.0086(16) 0.0033(16)
C21 0.0239(17) 0.0265(18) 0.032(2) 0.0000(15) 0.0074(15) -0.0036(14)
C22 0.041(2) 0.041(2) 0.046(3) 0.0107(19) 0.0181(18) 0.0086(18)
C23 0.052(3) 0.059(3) 0.059(3) 0.000(2) 0.028(2) 0.013(2)
C24 0.048(2) 0.074(3) 0.037(3) -0.010(2) 0.023(2) -0.008(2)
C25 0.039(2) 0.063(3) 0.036(2) 0.012(2) 0.0101(18) -0.0055(19)
C26 0.0308(19) 0.041(2) 0.033(2) 0.0066(17) 0.0089(16) 0.0005(16)
C27 0.0233(17) 0.0274(18) 0.034(2) 0.0031(15) 0.0038(15) 0.0030(14)
C28 0.038(2) 0.033(2) 0.042(2) 0.0052(17) 0.0048(18) -0.0071(16)
C29 0.044(2) 0.036(2) 0.069(3) 0.001(2) 0.008(2) -0.0167(18)
C30 0.032(2) 0.041(2) 0.070(3) -0.008(2) -0.004(2) -0.0079(17)
C31 0.040(2) 0.048(2) 0.042(2) -0.0050(19) -0.0022(19) -0.0059(18)
C32 0.033(2) 0.037(2) 0.040(2) 0.0023(17) 0.0053(17) -0.0031(16)
C33 0.0243(17) 0.0262(18) 0.027(2) 0.0053(14) 0.0104(15) 0.0001(13)
C34 0.0274(18) 0.034(2) 0.029(2) 0.0083(16) 0.0120(16) 0.0030(15)
C35 0.033(2) 0.048(2) 0.036(2) 0.0132(18) 0.0015(17) 0.0085(17)
C36 0.047(2) 0.038(2) 0.048(3) 0.0211(19) 0.017(2) 0.0168(18)
C37 0.050(2) 0.0268(19) 0.045(2) 0.0043(17) 0.0185(19) 0.0088(17)
C38 0.0314(19) 0.0302(19) 0.034(2) 0.0040(16) 0.0145(16) 0.0024(15)
C39 0.0335(19) 0.045(2) 0.029(2) 0.0040(17) -0.0020(16) 0.0000(16)
C40 0.049(2) 0.029(2) 0.048(3) -0.0066(17) 0.0088(19) 0.0043(17)
C41 0.0328(19) 0.0312(19) 0.034(2) 0.0041(16) 0.0049(16) 0.0020(15)
C42 0.044(2) 0.054(3) 0.046(3) 0.003(2) 0.0022(19) 0.0096(19)
C43 0.039(2) 0.041(2) 0.065(3) -0.006(2) 0.009(2) 0.0057(17)
C44 0.037(2) 0.052(2) 0.058(3) -0.004(2) 0.0163(19) -0.0021(18)
C45 0.0339(19) 0.043(2) 0.029(2) -0.0029(16) 0.0084(16) 0.0028(16)
C46 0.066(3) 0.044(2) 0.048(3) -0.008(2) -0.003(2) 0.004(2)
C47 0.061(3) 0.067(3) 0.035(2) -0.010(2) 0.009(2) 0.002(2)
C48 0.040(2) 0.047(2) 0.040(2) -0.0024(19) -0.0042(17) -0.0006(18)

loop_
_atom_type_symbol
_atom_type_description
_atom_type_scat_dispersion_real
_atom_type_scat_dispersion_imag
_atom_type_scat_source
C C 0.0033 0.0016 'International Tables Vol C Tables 4.2.6.8 and 6.1.1.4'
H H 0.0000 0.0000 'International Tables Vol C Tables 4.2.6.8 and 6.1.1.4'
N N 0.0061 0.0033 'International Tables Vol C Tables 4.2.6.8 and 6.1.1.4'
O O 0.0106 0.0060 'International Tables Vol C Tables 4.2.6.8 and 6.1.1.4'
Si Si 0.0817 0.0704 'International Tables Vol C Tables 4.2.6.8 and 6.1.1.4'
P P 0.1023 0.0942 'International Tables Vol C Tables 4.2.6.8 and 6.1.1.4'
Sc Sc 0.2519 0.3716 'International Tables Vol C Tables 4.2.6.8 and 6.1.1.4'

loop_
_geom_angle_atom_site_label_1
_geom_angle_atom_site_label_2
_geom_angle_atom_site_label_3
_geom_angle
N1 Sc1 N3 119.32(9)
N1 Sc1 C41 95.24(10)
N3 Sc1 C41 107.77(11)
N1 Sc1 C45 113.89(11)
N3 Sc1 C45 114.76(11)
C41 Sc1 C45 101.90(12)
N1 Sc1 N2 64.92(8)
N3 Sc1 N2 64.49(8)
C41 Sc1 N2 144.96(11)
C45 Sc1 N2 112.40(10)
N2 P1 N1 102.87(13)
N2 P1 C9 109.13(14)
N1 P1 C9 112.82(14)
N2 P1 C15 111.92(14)
N1 P1 C15 113.72(13)
C9 P1 C15 106.41(14)
N2 P2 N3 102.37(13)
N2 P2 C21 114.73(14)
N3 P2 C21 116.17(14)
N2 P2 C27 106.13(14)
N3 P2 C27 114.48(14)
C21 P2 C27 102.93(15)
C1 N1 P1 126.4(2)
C1 N1 Sc1 131.21(19)
P1 N1 Sc1 101.25(12)
P2 N2 P1 144.42(18)
P2 N2 Sc1 90.95(10)
P1 N2 Sc1 90.16(11)
C33 N3 P2 130.1(2)
C33 N3 Sc1 128.05(18)
P2 N3 Sc1 101.63(12)
C41 Si1 C43 111.92(15)
C41 Si1 C42 112.19(16)
C43 Si1 C42 106.84(18)
C41 Si1 C44 110.83(16)
C43 Si1 C44 108.73(17)
C42 Si1 C44 106.06(17)
C45 Si2 C46 110.44(17)
C45 Si2 C47 112.98(17)
C46 Si2 C47 106.11(18)
C45 Si2 C48 113.94(15)
C46 Si2 C48 108.27(17)
C47 Si2 C48 104.63(18)
C2 C1 C6 120.3(3)
C2 C1 N1 119.1(3)
C6 C1 N1 120.5(3)
C3 C2 C1 118.7(3)
C3 C2 C7 118.1(3)
C1 C2 C7 123.3(3)
C4 C3 C2 121.3(3)
C5 C4 C3 119.4(3)
C4 C5 C6 121.6(3)
C5 C6 C1 118.7(3)
C5 C6 C8 118.5(3)
C1 C6 C8 122.8(3)
C14 C9 C10 119.2(3)
C14 C9 P1 120.8(2)
C10 C9 P1 119.8(2)
C11 C10 C9 120.1(3)
C12 C11 C10 120.1(3)
C11 C12 C13 120.3(3)
C12 C13 C14 120.7(3)
C13 C14 C9 119.5(3)
C16 C15 C20 118.5(3)
C16 C15 P1 123.3(3)
C20 C15 P1 118.1(2)
C17 C16 C15 120.1(3)
C18 C17 C16 120.6(3)
C17 C18 C19 119.8(4)
C20 C19 C18 120.1(3)
C19 C20 C15 120.9(3)
C26 C21 C22 118.5(3)
C26 C21 P2 121.4(2)
C22 C21 P2 120.0(3)
C23 C22 C21 120.6(4)
C24 C23 C22 120.5(4)
C23 C24 C25 119.5(4)
C24 C25 C26 120.4(4)
C25 C26 C21 120.5(3)
C28 C27 C32 118.3(3)
C28 C27 P2 122.6(3)
C32 C27 P2 119.0(2)
C29 C28 C27 120.3(4)
C30 C29 C28 120.9(4)
C29 C30 C31 119.8(3)
C32 C31 C30 119.4(4)
C31 C32 C27 121.4(3)
C38 C33 C34 119.8(3)
C38 C33 N3 121.1(3)
C34 C33 N3 118.8(3)
C35 C34 C33 118.7(3)
C35 C34 C39 120.0(3)
C33 C34 C39 121.2(3)
C36 C35 C34 121.3(3)
C37 C36 C35 119.9(3)
C36 C37 C38 121.1(3)
C37 C38 C33 119.1(3)
C37 C38 C40 119.2(3)
C33 C38 C40 121.7(3)
Si1 C41 Sc1 133.04(17)
Si2 C45 Sc1 143.27(17)

loop_
_geom_bond_atom_site_label_1
_geom_bond_atom_site_label_2
_geom_bond_distance
Sc1 N1 2.180(2)
Sc1 N3 2.186(2)
Sc1 C41 2.213(3)
Sc1 C45 2.215(3)
Sc1 N2 2.472(2)
P1 N2 1.602(2)
P1 N1 1.606(3)
P1 C9 1.798(3)
P1 C15 1.810(3)
P2 N2 1.595(2)
P2 N3 1.609(2)
P2 C21 1.799(3)
P2 C27 1.812(3)
N1 C1 1.440(4)
N3 C33 1.436(4)
Si1 C41 1.853(3)
Si1 C43 1.870(4)
Si1 C42 1.873(4)
Si1 C44 1.879(3)
Si2 C45 1.863(3)
Si2 C46 1.876(4)
Si2 C47 1.878(4)
Si2 C48 1.881(3)
C1 C2 1.397(4)
C1 C6 1.407(4)
C2 C3 1.394(4)
C2 C7 1.507(4)
C3 C4 1.378(5)
C4 C5 1.373(5)
C5 C6 1.384(4)
C6 C8 1.496(4)
C9 C14 1.384(4)
C9 C10 1.397(4)
C10 C11 1.374(4)
C11 C12 1.366(5)
C12 C13 1.368(5)
C13 C14 1.382(4)
C15 C16 1.389(4)
C15 C20 1.397(4)
C16 C17 1.382(5)
C17 C18 1.367(5)
C18 C19 1.386(5)
C19 C20 1.364(5)
C21 C26 1.390(4)
C21 C22 1.391(4)
C22 C23 1.378(5)
C23 C24 1.377(5)
C24 C25 1.379(5)
C25 C26 1.381(5)
C27 C28 1.384(4)
C27 C32 1.386(4)
C28 C29 1.381(5)
C29 C30 1.367(5)
C30 C31 1.381(5)
C31 C32 1.380(4)
C33 C38 1.403(4)
C33 C34 1.408(4)
C34 C35 1.386(4)
C34 C39 1.497(4)
C35 C36 1.376(5)
C36 C37 1.370(5)
C37 C38 1.389(4)
C38 C40 1.509(5)
